data_2022201
loop_
_publ_author_name
'Obydennov, Konstantin L'vovich'
'Kalinina, Tatiana Andreevna'
'Vysokova, Olga Alexandrovna'
'Slepukhin, Pavel Alexandrovich'
'Pozdina, Varvara Alexandrovna'
'Ulitko, Maria Valer'evna'
'Glukhareva, Tatiana Vladimirovna'

_publ_section_title
;
 The different modes of chiral
 [1,2,3]triazolo[5,1-<i>b</i>][1,3,4]thiadiazines: crystal packing,
 conformation investigation and cellular activity
;
_journal_coeditor_code FM3064
_journal_issue 8
_journal_name_full 'Acta Crystallographica Section C'
_journal_page_first
;
;
_journal_paper_doi 10.1107/S2053229620009328
_journal_volume 76
_journal_year 2020
_chemical_formula_iupac 'C19 H22 N4 O4 S'
_chemical_formula_moiety 'C19 H22 N4 O4 S'
_chemical_formula_sum 'C19 H22 N4 O4 S'
_chemical_formula_weight 402.46
_chemical_name_systematic
'Ethyl 5'-(4-methoxybenzoyl)-5'<i>H</i>,7'<i>H</i>-spiro[cyclopentane-1,6'-[1,2,3]triazolo[5,1-<i>b</i>][1,3,4]thiadiazine]-3'-carboxylate'
_space_group_crystal_system triclinic
_space_group_IT_number 2
_space_group_name_Hall '-P 1'
_space_group_name_H-M_alt 'P -1'
_atom_sites_solution_hydrogens mixed
_audit_creation_method
;
Olex2
(compiled Nov 21 2019 18:26:39 for OlexSys, GUI svn.r6003)
;
_cell_angle_alpha 107.458(5)
_cell_angle_beta 99.719(4)
_cell_angle_gamma 99.414(5)
_cell_formula_units_Z 2
_cell_length_a 9.1304(5)
_cell_length_b 9.9986(6)
_cell_length_c 11.8551(6)
_cell_measurement_reflns_used 3031
_cell_measurement_temperature 295(2)
_cell_measurement_theta_max 29.5270
_cell_measurement_theta_min 2.6610
_cell_volume 990.84(10)
_computing_cell_refinement
;
CrysAlis PRO (Agilent, 2013)
;
_computing_data_collection
;
CrysAlis PRO (Agilent, 2013)
;
_computing_data_reduction
;
CrysAlis PRO (Agilent, 2013)
;
_computing_molecular_graphics
;
OLEX2 (Dolomanov <i>et al.</i>, 2009)
;
_computing_publication_material
;
OLEX2 (Dolomanov <i>et al.</i>, 2009), PLATON (Spek, 2020) and
publCIF (Westrip, 2010)
;
_computing_structure_refinement
;
SHELXL2018 (Sheldrick, 2015)
;
_computing_structure_solution
;
SUPERFLIP (Palatinus & Chapuis, 2007; Palatinus & van der Lee,
2008; Palatinus <i>et al.</i>,  2012)
;
_diffrn_ambient_temperature 295(2)
_diffrn_detector_area_resol_mean 15.9555
_diffrn_measured_fraction_theta_full 0.998
_diffrn_measured_fraction_theta_max 0.876
_diffrn_measurement_device_type 'Agilent Xcalibur Eos'
_diffrn_measurement_method '\w scans'
_diffrn_radiation_type MoK\a
_diffrn_radiation_wavelength 0.71073
_diffrn_reflns_av_R_equivalents 0.0197
_diffrn_reflns_av_unetI/netI 0.0394
_diffrn_reflns_limit_h_max 12
_diffrn_reflns_limit_h_min -12
_diffrn_reflns_limit_k_max 14
_diffrn_reflns_limit_k_min -12
_diffrn_reflns_limit_l_max 16
_diffrn_reflns_limit_l_min -16
_diffrn_reflns_number 9553
_diffrn_reflns_theta_full 26.000
_diffrn_reflns_theta_max 30.708
_diffrn_reflns_theta_min 2.615
_diffrn_standards_decay_% 0
_diffrn_standards_interval_count 0
_diffrn_standards_interval_time 0
_diffrn_standards_number 0
_exptl_absorpt_coefficient_mu 0.196
_exptl_absorpt_correction_T_max 1.00000
_exptl_absorpt_correction_T_min 0.93426
_exptl_absorpt_correction_type multi-scan
_exptl_absorpt_process_details
;
(CrysAlis PRO; Agilent, 2013),
;
_exptl_crystal_colour colourless
_exptl_crystal_density_diffrn 1.349
_exptl_crystal_density_method 'not measured'
_exptl_crystal_description block
_exptl_crystal_F_000 424
_exptl_crystal_size_max 0.3
_exptl_crystal_size_mid 0.25
_exptl_crystal_size_min 0.2
_refine_diff_density_max 0.318
_refine_diff_density_min -0.213
_refine_ls_extinction_method none
_refine_ls_goodness_of_fit_ref 1.019
_refine_ls_hydrogen_treatment mixed
_refine_ls_matrix_type full
_refine_ls_number_parameters 272
_refine_ls_number_reflns 5400
_refine_ls_number_restraints 0
_refine_ls_restrained_S_all 1.019
_refine_ls_R_factor_all 0.0671
_refine_ls_R_factor_gt 0.0462
_refine_ls_shift/su_max 0.001
_refine_ls_shift/su_mean 0.000
_refine_ls_structure_factor_coef Fsqd
_refine_ls_weighting_details 'w=1/[\s^2^(Fo^2^)+(0.0544P)^2^+0.1655P] where P=(Fo^2^+2Fc^2^)/3'
_refine_ls_weighting_scheme calc
_refine_ls_wR_factor_gt 0.1116
_refine_ls_wR_factor_ref 0.1259
_reflns_number_gt 4047
_reflns_number_total 5400
_reflns_threshold_expression 'I > 2\s(I)'
_cod_data_source_file fm3064sup1.cif
_cod_data_source_block II
_cod_database_code 2022201
_shelx_space_group_comment
;
The symmetry employed for this shelxl refinement is uniquely defined
by the following loop, which should always be used as a source of
symmetry information in preference to the above space-group names.
They are only intended as comments.
;

loop_
_space_group_symop_operation_xyz
'x, y, z'
'-x, -y, -z'

loop_
_atom_site_type_symbol
_atom_site_label
_atom_site_fract_x
_atom_site_fract_y
_atom_site_fract_z
_atom_site_U_iso_or_equiv
_atom_site_adp_type
_atom_site_calc_flag
_atom_site_occupancy
_atom_site_disorder_assembly
_atom_site_disorder_group
S S1 0.63535(4) 0.86556(4) 0.82226(4) 0.03722(12) Uani d 1 . .
N N2 0.90546(17) 1.16932(17) 0.76171(15) 0.0515(4) Uani d 1 . .
C C1 0.78297(17) 0.98041(16) 0.80070(13) 0.0347(3) Uani d 1 . .
O O1 0.92725(13) 0.78557(14) 0.87498(12) 0.0508(3) Uani d 1 . .
N N4 0.63771(15) 1.14353(15) 0.73287(14) 0.0382(3) Uani d 1 . .
O O2 1.15593(14) 0.89089(16) 0.85833(15) 0.0655(4) Uani d 1 . .
N N1 1.00736(17) 1.10155(17) 0.79347(16) 0.0534(4) Uani d 1 . .
C C12 0.0156(3) 0.1971(2) 0.5076(2) 0.0743(7) Uani d 1 . .
H H12A -0.036149 0.099927 0.458967 0.112 Uiso calc 1 . .
H H12B -0.058204 0.252542 0.529254 0.112 Uiso calc 1 . .
H H12C 0.081284 0.197405 0.579980 0.112 Uiso calc 1 . .
C C13 1.02212(19) 0.8865(2) 0.85262(16) 0.0458(4) Uani d 1 . .
N N3 0.76841(14) 1.09486(14) 0.76596(12) 0.0381(3) Uani d 1 . .
O O4 0.10375(19) 0.25848(15) 0.44031(14) 0.0732(4) Uani d 1 . .
O O3 0.4853(2) 0.88148(15) 0.54493(12) 0.0732(5) Uani d 1 . .
C C16 0.3732(2) 1.13968(19) 0.72729(17) 0.0476(4) Uani d 1 . .
H H16A 0.374347 1.137104 0.645002 0.057 Uiso calc 1 . .
H H16B 0.277945 1.079346 0.726216 0.057 Uiso calc 1 . .
C C4 0.47563(17) 0.92418(16) 0.75138(13) 0.0330(3) Uani d 1 . .
C C2 0.93840(18) 0.98674(18) 0.81912(15) 0.0418(4) Uani d 1 . .
C C3 0.51001(17) 1.08856(17) 0.78081(14) 0.0347(3) Uani d 1 . .
C C9 0.1828(2) 0.39803(19) 0.49218(17) 0.0503(4) Uani d 1 . .
C C8 0.1839(2) 0.4856(2) 0.60699(18) 0.0539(5) Uani d 1 . .
H H8 0.129162 0.450442 0.655490 0.065 Uiso calc 1 . .
C C7 0.2675(2) 0.62695(19) 0.64941(17) 0.0487(4) Uani d 1 . .
H H7 0.269886 0.685551 0.727534 0.058 Uiso calc 1 . .
C C6 0.34717(18) 0.68262(17) 0.57834(14) 0.0378(3) Uani d 1 . .
C C18A 0.5057(5) 1.3133(5) 0.9303(5) 0.0613(11) Uani d 0.65 A 1
H H18A 0.597960 1.384310 0.941642 0.074 Uiso calc 0.65 A 1
H H18B 0.460490 1.345109 0.999246 0.074 Uiso calc 0.65 A 1
C C10 0.2649(3) 0.4508(2) 0.42086(18) 0.0631(6) Uani d 1 . .
H H10 0.265687 0.390760 0.344087 0.076 Uiso calc 1 . .
C C5 0.43644(19) 0.83273(18) 0.61724(14) 0.0410(4) Uani d 1 . .
C C19 0.5410(2) 1.16907(18) 0.91834(15) 0.0437(4) Uani d 1 . .
H H19A 0.476060 1.117195 0.955590 0.052 Uiso calc 0.65 A 1
H H19B 0.646746 1.179966 0.957093 0.052 Uiso calc 0.65 A 1
H H19C 0.517173 1.102225 0.960925 0.052 Uiso calc 0.35 A 2
H H19D 0.647308 1.219471 0.950308 0.052 Uiso calc 0.35 A 2
C C11 0.3453(2) 0.5914(2) 0.46265(16) 0.0562(5) Uani d 1 . .
H H11 0.398985 0.626304 0.413460 0.067 Uiso calc 1 . .
C C14 0.9854(2) 0.6676(2) 0.8971(2) 0.0666(6) Uani d 1 . .
H H14A 1.065507 0.703226 0.971078 0.080 Uiso calc 1 . .
H H14B 1.027817 0.620407 0.830224 0.080 Uiso calc 1 . .
C C17 0.3920(3) 1.2929(2) 0.8106(2) 0.0684(6) Uani d 1 . .
H H17A 0.294461 1.309069 0.826719 0.082 Uiso calc 0.65 A 1
H H17B 0.430991 1.360782 0.773085 0.082 Uiso calc 0.65 A 1
H H17C 0.471304 1.359416 0.796846 0.082 Uiso calc 0.35 A 2
H H17D 0.297243 1.324813 0.801311 0.082 Uiso calc 0.35 A 2
C C15 0.8590(3) 0.5655(3) 0.9090(3) 0.0860(8) Uani d 1 . .
H H15A 0.774900 0.540705 0.840237 0.129 Uiso calc 1 . .
H H15B 0.827479 0.608743 0.982153 0.129 Uiso calc 1 . .
H H15C 0.891961 0.480098 0.912494 0.129 Uiso calc 1 . .
C C18 0.4372(11) 1.2761(10) 0.9336(8) 0.063(2) Uani d 0.35 A 2
H H18C 0.347571 1.239491 0.958602 0.075 Uiso calc 0.35 A 2
H H18D 0.491215 1.367970 0.994353 0.075 Uiso calc 0.35 A 2
H H4A 0.3936(19) 0.8947(18) 0.7901(15) 0.038(4) Uiso d 1 . .
H H4 0.614(2) 1.109(2) 0.6536(18) 0.051(6) Uiso d 1 . .

loop_
_atom_site_aniso_label
_atom_site_aniso_U_11
_atom_site_aniso_U_22
_atom_site_aniso_U_33
_atom_site_aniso_U_12
_atom_site_aniso_U_13
_atom_site_aniso_U_23
S1 0.0358(2) 0.0378(2) 0.0424(2) 0.00641(15) 0.01321(15) 0.01855(17)
N2 0.0406(8) 0.0467(9) 0.0699(10) 0.0007(6) 0.0259(7) 0.0214(8)
C1 0.0344(7) 0.0335(8) 0.0342(8) 0.0054(6) 0.0129(6) 0.0071(6)
O1 0.0401(6) 0.0557(8) 0.0622(8) 0.0173(6) 0.0129(5) 0.0239(6)
N4 0.0391(7) 0.0360(7) 0.0434(8) 0.0066(5) 0.0150(6) 0.0173(6)
O2 0.0363(7) 0.0715(10) 0.0876(10) 0.0181(6) 0.0182(6) 0.0202(8)
N1 0.0391(8) 0.0506(9) 0.0701(10) 0.0045(7) 0.0245(7) 0.0164(8)
C12 0.0762(15) 0.0478(12) 0.0870(17) -0.0081(10) 0.0044(12) 0.0249(12)
C13 0.0366(8) 0.0500(10) 0.0442(9) 0.0102(7) 0.0124(7) 0.0047(8)
N3 0.0351(7) 0.0348(7) 0.0458(7) 0.0029(5) 0.0177(5) 0.0137(6)
O4 0.0939(12) 0.0378(8) 0.0668(10) -0.0104(7) 0.0165(8) 0.0019(7)
O3 0.1223(13) 0.0494(9) 0.0388(7) -0.0118(8) 0.0243(8) 0.0150(6)
C16 0.0406(9) 0.0494(10) 0.0588(11) 0.0138(8) 0.0137(8) 0.0238(9)
C4 0.0322(7) 0.0343(8) 0.0339(7) 0.0045(6) 0.0119(6) 0.0125(6)
C2 0.0343(8) 0.0434(9) 0.0443(9) 0.0066(7) 0.0159(6) 0.0073(7)
C3 0.0348(7) 0.0348(8) 0.0368(8) 0.0067(6) 0.0134(6) 0.0132(6)
C9 0.0562(11) 0.0345(9) 0.0490(10) 0.0026(8) 0.0051(8) 0.0060(8)
C8 0.0648(12) 0.0397(10) 0.0530(11) -0.0002(8) 0.0232(9) 0.0110(8)
C7 0.0603(11) 0.0381(9) 0.0422(9) 0.0025(8) 0.0200(8) 0.0061(8)
C6 0.0406(8) 0.0354(8) 0.0346(8) 0.0056(6) 0.0069(6) 0.0101(7)
C18A 0.073(3) 0.038(2) 0.074(3) 0.0157(19) 0.032(2) 0.0104(18)
C10 0.0841(15) 0.0456(11) 0.0437(10) -0.0010(10) 0.0190(10) -0.0019(9)
C5 0.0493(9) 0.0382(9) 0.0342(8) 0.0052(7) 0.0099(7) 0.0126(7)
C19 0.0490(9) 0.0406(9) 0.0390(8) 0.0095(7) 0.0167(7) 0.0067(7)
C11 0.0729(13) 0.0474(11) 0.0388(9) -0.0020(9) 0.0191(9) 0.0061(8)
C14 0.0580(12) 0.0662(14) 0.0840(16) 0.0262(11) 0.0131(11) 0.0328(12)
C17 0.0754(15) 0.0510(12) 0.0891(16) 0.0297(11) 0.0233(12) 0.0281(12)
C15 0.0782(17) 0.0805(18) 0.111(2) 0.0172(14) 0.0099(15) 0.0563(16)
C18 0.095(7) 0.053(5) 0.048(3) 0.034(5) 0.027(5) 0.015(4)

loop_
_atom_type_symbol
_atom_type_description
_atom_type_scat_dispersion_real
_atom_type_scat_dispersion_imag
_atom_type_scat_source
C C 0.0033 0.0016 'International Tables Vol C Tables 4.2.6.8 and 6.1.1.4'
H H 0.0000 0.0000 'International Tables Vol C Tables 4.2.6.8 and 6.1.1.4'
N N 0.0061 0.0033 'International Tables Vol C Tables 4.2.6.8 and 6.1.1.4'
O O 0.0106 0.0060 'International Tables Vol C Tables 4.2.6.8 and 6.1.1.4'
S S 0.1246 0.1234 'International Tables Vol C Tables 4.2.6.8 and 6.1.1.4'

loop_
_geom_angle_atom_site_label_1
_geom_angle_atom_site_label_2
_geom_angle_atom_site_label_3
_geom_angle_site_symmetry_1
_geom_angle_site_symmetry_3
_geom_angle
_geom_angle_publ_flag
C1 S1 C4 . . 98.57(7) ?
N1 N2 N3 . . 106.29(14) ?
N3 C1 S1 . . 124.90(11) ?
N3 C1 C2 . . 103.44(14) ?
C2 C1 S1 . . 131.57(13) ?
C13 O1 C14 . . 118.02(14) ?
N3 N4 C3 . . 112.01(12) ?
N3 N4 H4 . . 104.0(13) ?
C3 N4 H4 . . 110.0(13) ?
N2 N1 C2 . . 109.59(14) ?
H12A C12 H12B . . 109.5 ?
H12A C12 H12C . . 109.5 ?
H12B C12 H12C . . 109.5 ?
O4 C12 H12A . . 109.5 ?
O4 C12 H12B . . 109.5 ?
O4 C12 H12C . . 109.5 ?
O1 C13 C2 . . 109.81(14) ?
O2 C13 O1 . . 124.13(18) ?
O2 C13 C2 . . 126.06(18) ?
N2 N3 N4 . . 118.02(13) ?
C1 N3 N2 . . 111.86(13) ?
C1 N3 N4 . . 130.10(13) ?
C9 O4 C12 . . 118.65(17) ?
H16A C16 H16B . . 108.8 ?
C3 C16 H16A . . 110.7 ?
C3 C16 H16B . . 110.7 ?
C17 C16 H16A . . 110.7 ?
C17 C16 H16B . . 110.7 ?
C17 C16 C3 . . 105.13(15) ?
S1 C4 H4A . . 102.3(9) ?
C3 C4 S1 . . 112.08(10) ?
C3 C4 H4A . . 109.8(10) ?
C5 C4 S1 . . 105.53(11) ?
C5 C4 C3 . . 116.35(13) ?
C5 C4 H4A . . 109.7(10) ?
C1 C2 C13 . . 128.74(16) ?
N1 C2 C1 . . 108.80(15) ?
N1 C2 C13 . . 122.35(15) ?
N4 C3 C16 . . 105.40(13) ?
N4 C3 C4 . . 113.65(12) ?
N4 C3 C19 . . 109.47(13) ?
C16 C3 C4 . . 112.43(13) ?
C16 C3 C19 . . 103.66(13) ?
C19 C3 C4 . . 111.59(13) ?
O4 C9 C8 . . 124.53(19) ?
O4 C9 C10 . . 115.39(17) ?
C8 C9 C10 . . 120.07(17) ?
C9 C8 H8 . . 120.4 ?
C9 C8 C7 . . 119.23(18) ?
C7 C8 H8 . . 120.4 ?
C8 C7 H7 . . 119.2 ?
C6 C7 C8 . . 121.51(17) ?
C6 C7 H7 . . 119.2 ?
C7 C6 C5 . . 124.25(15) ?
C7 C6 C11 . . 118.18(16) ?
C11 C6 C5 . . 117.57(15) ?
H18A C18A H18B . . 108.7 ?
C19 C18A H18A . . 110.5 ?
C19 C18A H18B . . 110.5 ?
C19 C18A C17 . . 106.1(3) ?
C17 C18A H18A . . 110.5 ?
C17 C18A H18B . . 110.5 ?
C9 C10 H10 . . 119.8 ?
C11 C10 C9 . . 120.36(18) ?
C11 C10 H10 . . 119.8 ?
O3 C5 C4 . . 119.70(15) ?
O3 C5 C6 . . 121.02(15) ?
C6 C5 C4 . . 119.17(14) ?
C3 C19 H19A . . 110.6 ?
C3 C19 H19B . . 110.6 ?
C3 C19 H19C . . 110.5 ?
C3 C19 H19D . . 110.5 ?
C18A C19 C3 . . 105.6(3) ?
C18A C19 H19A . . 110.6 ?
C18A C19 H19B . . 110.6 ?
H19A C19 H19B . . 108.8 ?
H19C C19 H19D . . 108.7 ?
C18 C19 C3 . . 105.9(4) ?
C18 C19 H19C . . 110.5 ?
C18 C19 H19D . . 110.5 ?
C6 C11 H11 . . 119.7 ?
C10 C11 C6 . . 120.61(18) ?
C10 C11 H11 . . 119.7 ?
O1 C14 H14A . . 110.0 ?
O1 C14 H14B . . 110.0 ?
O1 C14 C15 . . 108.26(17) ?
H14A C14 H14B . . 108.4 ?
C15 C14 H14A . . 110.0 ?
C15 C14 H14B . . 110.0 ?
C16 C17 C18A . . 107.3(2) ?
C16 C17 H17A . . 110.3 ?
C16 C17 H17B . . 110.3 ?
C16 C17 H17C . . 111.7 ?
C16 C17 H17D . . 111.7 ?
C18A C17 H17A . . 110.3 ?
C18A C17 H17B . . 110.3 ?
H17A C17 H17B . . 108.5 ?
H17C C17 H17D . . 109.4 ?
C18 C17 C16 . . 100.6(4) ?
C18 C17 H17C . . 111.7 ?
C18 C17 H17D . . 111.7 ?
C14 C15 H15A . . 109.5 ?
C14 C15 H15B . . 109.5 ?
C14 C15 H15C . . 109.5 ?
H15A C15 H15B . . 109.5 ?
H15A C15 H15C . . 109.5 ?
H15B C15 H15C . . 109.5 ?
C19 C18 H18C . . 110.5 ?
C19 C18 H18D . . 110.5 ?
C17 C18 C19 . . 106.1(5) ?
C17 C18 H18C . . 110.5 ?
C17 C18 H18D . . 110.5 ?
H18C C18 H18D . . 108.7 ?

loop_
_geom_bond_atom_site_label_1
_geom_bond_atom_site_label_2
_geom_bond_site_symmetry_2
_geom_bond_distance
_geom_bond_publ_flag
S1 C1 . 1.7282(16) ?
S1 C4 . 1.8269(15) ?
N2 N1 . 1.307(2) ?
N2 N3 . 1.3644(18) ?
C1 N3 . 1.346(2) ?
C1 C2 . 1.387(2) ?
O1 C13 . 1.338(2) ?
O1 C14 . 1.444(2) ?
N4 N3 . 1.4005(18) ?
N4 C3 . 1.4785(19) ?
N4 H4 . 0.872(19) ?
O2 C13 . 1.205(2) ?
N1 C2 . 1.358(2) ?
C12 H12A . 0.9600 ?
C12 H12B . 0.9600 ?
C12 H12C . 0.9600 ?
C12 O4 . 1.417(3) ?
C13 C2 . 1.461(2) ?
O4 C9 . 1.361(2) ?
O3 C5 . 1.217(2) ?
C16 H16A . 0.9700 ?
C16 H16B . 0.9700 ?
C16 C3 . 1.536(2) ?
C16 C17 . 1.517(3) ?
C4 C3 . 1.540(2) ?
C4 C5 . 1.524(2) ?
C4 H4A . 0.991(17) ?
C3 C19 . 1.539(2) ?
C9 C8 . 1.377(3) ?
C9 C10 . 1.381(3) ?
C8 H8 . 0.9300 ?
C8 C7 . 1.387(2) ?
C7 H7 . 0.9300 ?
C7 C6 . 1.380(2) ?
C6 C5 . 1.479(2) ?
C6 C11 . 1.396(2) ?
C18A H18A . 0.9700 ?
C18A H18B . 0.9700 ?
C18A C19 . 1.499(5) ?
C18A C17 . 1.547(6) ?
C10 H10 . 0.9300 ?
C10 C11 . 1.372(3) ?
C19 H19A . 0.9700 ?
C19 H19B . 0.9700 ?
C19 H19C . 0.9700 ?
C19 H19D . 0.9700 ?
C19 C18 . 1.533(9) ?
C11 H11 . 0.9300 ?
C14 H14A . 0.9700 ?
C14 H14B . 0.9700 ?
C14 C15 . 1.467(3) ?
C17 H17A . 0.9700 ?
C17 H17B . 0.9700 ?
C17 H17C . 0.9700 ?
C17 H17D . 0.9700 ?
C17 C18 . 1.513(9) ?
C15 H15A . 0.9600 ?
C15 H15B . 0.9600 ?
C15 H15C . 0.9600 ?
C18 H18C . 0.9700 ?
C18 H18D . 0.9700 ?

loop_
_geom_torsion_atom_site_label_1
_geom_torsion_atom_site_label_2
_geom_torsion_atom_site_label_3
_geom_torsion_atom_site_label_4
_geom_torsion_site_symmetry_1
_geom_torsion_site_symmetry_2
_geom_torsion_site_symmetry_3
_geom_torsion_site_symmetry_4
_geom_torsion
_geom_torsion_publ_flag
S1 C1 N3 N2 . . . . 177.24(11) ?
S1 C1 N3 N4 . . . . -4.2(2) ?
S1 C1 C2 N1 . . . . -177.35(13) ?
S1 C1 C2 C13 . . . . 6.4(3) ?
S1 C4 C3 N4 . . . . 63.45(15) ?
S1 C4 C3 C16 . . . . -176.92(11) ?
S1 C4 C3 C19 . . . . -60.93(14) ?
S1 C4 C5 O3 . . . . -98.04(18) ?
S1 C4 C5 C6 . . . . 78.26(16) ?
N2 N1 C2 C1 . . . . 0.9(2) ?
N2 N1 C2 C13 . . . . 177.44(15) ?
C1 S1 C4 C3 . . . . -39.23(11) ?
C1 S1 C4 C5 . . . . 88.35(11) ?
O1 C13 C2 C1 . . . . -5.3(2) ?
O1 C13 C2 N1 . . . . 178.91(16) ?
N4 C3 C19 C18A . . . . 77.0(2) ?
N4 C3 C19 C18 . . . . 104.2(4) ?
O2 C13 C2 C1 . . . . 173.82(18) ?
O2 C13 C2 N1 . . . . -2.0(3) ?
N1 N2 N3 C1 . . . . 0.2(2) ?
N1 N2 N3 N4 . . . . -178.55(14) ?
C12 O4 C9 C8 . . . . 0.1(3) ?
C12 O4 C9 C10 . . . . -179.39(19) ?
C13 O1 C14 C15 . . . . -175.32(19) ?
N3 N2 N1 C2 . . . . -0.7(2) ?
N3 C1 C2 N1 . . . . -0.73(18) ?
N3 C1 C2 C13 . . . . -176.97(16) ?
N3 N4 C3 C16 . . . . -174.98(13) ?
N3 N4 C3 C4 . . . . -51.42(17) ?
N3 N4 C3 C19 . . . . 74.09(16) ?
O4 C9 C8 C7 . . . . -179.16(19) ?
O4 C9 C10 C11 . . . . 178.1(2) ?
C16 C3 C19 C18A . . . . -35.0(2) ?
C16 C3 C19 C18 . . . . -7.9(4) ?
C16 C17 C18 C19 . . . . 37.8(6) ?
C4 S1 C1 N3 . . . . 12.52(15) ?
C4 S1 C1 C2 . . . . -171.49(15) ?
C4 C3 C19 C18A . . . . -156.3(2) ?
C4 C3 C19 C18 . . . . -129.1(4) ?
C2 C1 N3 N2 . . . . 0.32(18) ?
C2 C1 N3 N4 . . . . 178.90(15) ?
C3 N4 N3 N2 . . . . -160.09(14) ?
C3 N4 N3 C1 . . . . 21.4(2) ?
C3 C16 C17 C18A . . . . -17.2(3) ?
C3 C16 C17 C18 . . . . -43.1(4) ?
C3 C4 C5 O3 . . . . 26.9(2) ?
C3 C4 C5 C6 . . . . -156.77(14) ?
C3 C19 C18 C17 . . . . -18.8(6) ?
C9 C8 C7 C6 . . . . 1.3(3) ?
C9 C10 C11 C6 . . . . 0.9(3) ?
C8 C9 C10 C11 . . . . -1.4(3) ?
C8 C7 C6 C5 . . . . 179.01(17) ?
C8 C7 C6 C11 . . . . -1.8(3) ?
C7 C6 C5 O3 . . . . -168.99(18) ?
C7 C6 C5 C4 . . . . 14.8(2) ?
C7 C6 C11 C10 . . . . 0.6(3) ?
C10 C9 C8 C7 . . . . 0.3(3) ?
C5 C4 C3 N4 . . . . -58.11(18) ?
C5 C4 C3 C16 . . . . 61.52(18) ?
C5 C4 C3 C19 . . . . 177.51(13) ?
C5 C6 C11 C10 . . . . 179.93(19) ?
C19 C18A C17 C16 . . . . -4.4(3) ?
C11 C6 C5 O3 . . . . 11.8(3) ?
C11 C6 C5 C4 . . . . -164.48(16) ?
C14 O1 C13 O2 . . . . -5.5(3) ?
C14 O1 C13 C2 . . . . 173.60(16) ?
C17 C16 C3 N4 . . . . -83.17(17) ?
C17 C16 C3 C4 . . . . 152.51(15) ?
C17 C16 C3 C19 . . . . 31.84(18) ?
C17 C18A C19 C3 . . . . 24.4(3) ?

_cod_database_fobs_code 2022201
